data_7204320
loop_
_publ_author_name
'Sugahara, Masakatsu'
'Moritani, Yasunori'
'Kuroda, Tooru'
'Kondo, Kazuhiko'
'Ukita, Tatsuzo'

_publ_section_title
;
 Synthetic and mechanistic study of the acid-promoted aromatisation of
 the Diels--Alder adduct:
 6,7-dimethoxy-1-(4-pyridyl)-1,4-epoxytetrahydronaphthalene-2,3-dicarboxylate
;
_journal_issue 6
_journal_name_full 'Journal of the Chemical Society, Perkin Transactions 1'
_journal_page_first 768
_journal_paper_doi 10.1039/b110265f
_journal_year 2002
_chemical_formula_sum 'C21 H21 N O7'
_chemical_formula_weight 399.39
_chemical_name_systematic
; 
1,4-Epoxynaphthalene-2,3-dicarboxylic acid, 1-(4-pyridyl)-
1,2,3,4-tetrahydro-6,7-dimethoxy-, dimethyl ester, (1beta, 2alpha ,
3beta , 4beta)-rel- (9CI)
;
_space_group_IT_number 14
_symmetry_cell_setting monoclinic
_symmetry_space_group_name_Hall '-P 2ybc'
_symmetry_space_group_name_H-M 'P 1 21/c 1'
_atom_sites_solution_hydrogens geom
_atom_sites_solution_primary direct
_atom_sites_solution_secondary difmap
_audit_creation_method SHELXL-97
_cell_angle_alpha 90.00
_cell_angle_beta 105.51(1)
_cell_angle_gamma 90.00
_cell_formula_units_Z 4
_cell_length_a 10.839(1)
_cell_length_b 11.534(1)
_cell_length_c 15.677(1)
_cell_measurement_reflns_used 25
_cell_measurement_temperature 293
_cell_measurement_theta_max 45
_cell_measurement_theta_min 35
_cell_volume 1888.5(3)
_computing_cell_refinement 'Rigaku/MSC AFC5R software 1992'
_computing_data_collection 'Rigaku/MSC AFC5R software 1992'
_computing_data_reduction 'Rigaku/MSC AFC5R software 1992'
_computing_structure_refinement 'SHELXL-97 (Sheldrick, 1997)'
_computing_structure_solution 'SHELXS-97 (Sheldrick, 1990)'
_diffrn_ambient_temperature 293
_diffrn_measured_fraction_theta_full 1.000
_diffrn_measured_fraction_theta_max 1.000
_diffrn_measurement_device_type 'Rigaku AFC5R diffractometer'
_diffrn_measurement_method ot
_diffrn_radiation_monochromator graphite
_diffrn_radiation_source 'nomal-focus rotating anode'
_diffrn_radiation_type CuK\a
_diffrn_radiation_wavelength 1.54178
_diffrn_reflns_av_R_equivalents 0.0234
_diffrn_reflns_av_sigmaI/netI 0.0126
_diffrn_reflns_limit_h_max 12
_diffrn_reflns_limit_h_min 0
_diffrn_reflns_limit_k_max 13
_diffrn_reflns_limit_k_min 0
_diffrn_reflns_limit_l_max 17
_diffrn_reflns_limit_l_min -18
_diffrn_reflns_number 3407
_diffrn_reflns_theta_full 65.07
_diffrn_reflns_theta_max 65.07
_diffrn_reflns_theta_min 4.23
_diffrn_standards_decay_% 0.0
_diffrn_standards_interval_count 200
_diffrn_standards_number 3
_exptl_absorpt_coefficient_mu 0.890
_exptl_absorpt_correction_type none
_exptl_crystal_colour colorless
_exptl_crystal_density_diffrn 1.405
_exptl_crystal_density_method 'not measured'
_exptl_crystal_description needle
_exptl_crystal_F_000 840
_exptl_crystal_size_max 0.4
_exptl_crystal_size_mid 0.2
_exptl_crystal_size_min 0.2
_refine_diff_density_max 0.248
_refine_diff_density_min -0.167
_refine_diff_density_rms 0.036
_refine_ls_extinction_coef 0.0024(5)
_refine_ls_extinction_expression Fc^*^=kFc[1+0.001xFc^2^\l^3^/sin(2\q)]^-1/4^
_refine_ls_extinction_method SHELXL
_refine_ls_goodness_of_fit_ref 1.185
_refine_ls_hydrogen_treatment noref
_refine_ls_matrix_type full
_refine_ls_number_parameters 263
_refine_ls_number_reflns 3224
_refine_ls_number_restraints 0
_refine_ls_restrained_S_all 1.185
_refine_ls_R_factor_all 0.0423
_refine_ls_R_factor_gt 0.0383
_refine_ls_shift/su_max 0.001
_refine_ls_shift/su_mean 0.000
_refine_ls_structure_factor_coef Fsqd
_refine_ls_weighting_details 'calc w=1/[\s^2^(Fo^2^)+(0.1000P)^2^+0.0000P] where P=(Fo^2^+2Fc^2^)/3'
_refine_ls_weighting_scheme calc
_refine_ls_wR_factor_gt 0.1363
_refine_ls_wR_factor_ref 0.1413
_reflns_number_gt 2911
_reflns_number_total 3224
_reflns_threshold_expression >2sigma(I)
_cod_data_source_file b110265f.txt
_cod_data_source_block compound4
_cod_depositor_comments
;
The following automatic conversions were performed:
'_symmetry_cell_setting' value 'MONOCLINIC' changed to 'monoclinic'
according to '/home/saulius/struct/CIF-dictionaries/cif_core.dic'
dictionary named 'cif_core.dic' version 2.4.1 from 2010-06-29.

Automatic conversion script
Id: cif_fix_enum 1527 2010-12-29 10:47:43Z saulius 
;
_cod_original_sg_symbol_H-M P21/c
_cod_database_code 7204320

loop_
_symmetry_equiv_pos_as_xyz
'x, y, z'
'-x, y+1/2, -z+1/2'
'-x, -y, -z'
'x, -y-1/2, z-1/2'

loop_
_atom_site_label
_atom_site_type_symbol
_atom_site_fract_x
_atom_site_fract_y
_atom_site_fract_z
_atom_site_U_iso_or_equiv
_atom_site_adp_type
_atom_site_occupancy
_atom_site_symmetry_multiplicity
_atom_site_calc_flag
_atom_site_refinement_flags
_atom_site_disorder_assembly
_atom_site_disorder_group
O11 O 0.13253(10) -0.35219(9) 0.05609(7) 0.0434(3) Uani 1 1 d . . .
O13 O 0.37001(18) -0.55756(11) 0.05347(9) 0.0772(5) Uani 1 1 d . . .
O14 O 0.37889(13) -0.52837(9) 0.19469(7) 0.0545(3) Uani 1 1 d . . .
O17 O 0.49453(12) -0.18784(11) 0.04999(8) 0.0593(4) Uani 1 1 d . . .
O18 O 0.37936(11) -0.19779(11) -0.09083(7) 0.0508(3) Uani 1 1 d . . .
O26 O 0.19977(12) 0.15457(9) 0.07432(8) 0.0521(3) Uani 1 1 d . . .
O28 O 0.27150(13) 0.09484(9) 0.23697(7) 0.0542(3) Uani 1 1 d . . .
N23 N -0.07629(14) -0.32247(16) -0.26699(10) 0.0624(4) Uani 1 1 d . . .
C1 C 0.23092(15) -0.32333(12) 0.13466(10) 0.0411(4) Uani 1 1 d . . .
C2 C 0.35033(14) -0.36319(12) 0.10578(10) 0.0387(3) Uani 1 1 d . . .
C3 C 0.31718(14) -0.32064(12) 0.00931(9) 0.0376(3) Uani 1 1 d . . .
C4 C 0.17345(13) -0.27536(12) -0.00411(10) 0.0385(3) Uani 1 1 d . . .
C5 C 0.18567(13) -0.16104(12) 0.04628(10) 0.0375(3) Uani 1 1 d . . .
C6 C 0.17681(14) -0.04469(13) 0.02172(10) 0.0395(4) Uani 1 1 d . . .
C7 C 0.20593(14) 0.03798(13) 0.08846(10) 0.0397(3) Uani 1 1 d . . .
C8 C 0.24488(14) 0.00519(13) 0.17846(10) 0.0409(4) Uani 1 1 d . . .
C9 C 0.25448(15) -0.11142(13) 0.20181(10) 0.0412(4) Uani 1 1 d . . .
C10 C 0.22441(14) -0.19283(12) 0.13429(10) 0.0399(4) Uani 1 1 d . . .
C12 C 0.36624(15) -0.49394(13) 0.11217(10) 0.0425(4) Uani 1 1 d . . .
C15 C 0.3938(2) -0.65173(14) 0.21214(14) 0.0621(5) Uani 1 1 d . . .
C16 C 0.40791(14) -0.22899(13) -0.00596(10) 0.0402(4) Uani 1 1 d . . .
C19 C 0.4569(2) -0.10530(19) -0.11167(14) 0.0686(6) Uani 1 1 d . . .
C20 C 0.08648(14) -0.28886(13) -0.09572(10) 0.0415(4) Uani 1 1 d . . .
C21 C 0.00992(17) -0.38676(15) -0.11754(12) 0.0535(4) Uani 1 1 d . . .
C22 C -0.06760(19) -0.39866(17) -0.20241(14) 0.0634(5) Uani 1 1 d . . .
C24 C -0.00316(17) -0.22907(18) -0.24530(12) 0.0563(4) Uani 1 1 d . . .
C25 C 0.07852(16) -0.20842(15) -0.16251(11) 0.0496(4) Uani 1 1 d . . .
C27 C 0.17044(18) 0.19340(14) -0.01494(12) 0.0549(4) Uani 1 1 d . . .
C29 C 0.29235(18) 0.06960(15) 0.32828(11) 0.0523(4) Uani 1 1 d . . .
H30 H 0.2225 -0.3589 0.1878 0.051 Uiso 1 1 d . . .
H31 H 0.4254 -0.3257 0.1401 0.049 Uiso 1 1 d . . .
H32 H 0.3170 -0.3843 -0.0289 0.049 Uiso 1 1 d . . .
H33 H 0.1513 -0.0222 -0.0388 0.049 Uiso 1 1 d . . .
H34 H 0.2799 -0.1340 0.2615 0.049 Uiso 1 1 d . . .
H35 H 0.3191 -0.6914 0.1777 0.071 Uiso 1 1 d . . .
H36 H 0.4038 -0.6657 0.2724 0.071 Uiso 1 1 d . . .
H37 H 0.4662 -0.6789 0.1947 0.071 Uiso 1 1 d . . .
H38 H 0.4377 -0.0352 -0.0871 0.081 Uiso 1 1 d . . .
H39 H 0.4350 -0.0967 -0.1755 0.081 Uiso 1 1 d . . .
H40 H 0.5437 -0.1238 -0.0910 0.081 Uiso 1 1 d . . .
H41 H 0.0125 -0.4450 -0.0748 0.064 Uiso 1 1 d . . .
H42 H -0.1186 -0.4663 -0.2145 0.077 Uiso 1 1 d . . .
H43 H -0.0064 -0.1727 -0.2900 0.064 Uiso 1 1 d . . .
H44 H 0.1278 -0.1396 -0.1514 0.064 Uiso 1 1 d . . .
H45 H 0.0867 0.1694 -0.0448 0.068 Uiso 1 1 d . . .
H46 H 0.1748 0.2761 -0.0147 0.068 Uiso 1 1 d . . .
H47 H 0.2305 0.1626 -0.0425 0.068 Uiso 1 1 d . . .
H48 H 0.3667 0.0228 0.3476 0.066 Uiso 1 1 d . . .
H49 H 0.3042 0.1401 0.3609 0.066 Uiso 1 1 d . . .
H50 H 0.2204 0.0296 0.3371 0.066 Uiso 1 1 d . . .

loop_
_atom_site_aniso_label
_atom_site_aniso_U_11
_atom_site_aniso_U_22
_atom_site_aniso_U_33
_atom_site_aniso_U_23
_atom_site_aniso_U_13
_atom_site_aniso_U_12
O11 0.0493(6) 0.0363(6) 0.0467(6) 0.0023(4) 0.0164(5) -0.0072(4)
O13 0.1405(14) 0.0374(7) 0.0598(8) -0.0055(6) 0.0372(9) 0.0071(7)
O14 0.0831(8) 0.0305(6) 0.0457(6) 0.0024(5) 0.0100(6) 0.0042(5)
O17 0.0607(7) 0.0648(8) 0.0469(7) 0.0035(6) 0.0049(6) -0.0240(6)
O18 0.0525(7) 0.0579(7) 0.0412(6) 0.0076(5) 0.0111(5) -0.0116(5)
O26 0.0793(8) 0.0301(6) 0.0463(6) 0.0049(5) 0.0155(6) 0.0009(5)
O28 0.0877(9) 0.0355(6) 0.0414(6) -0.0031(4) 0.0206(6) -0.0022(5)
N23 0.0499(8) 0.0779(11) 0.0531(9) -0.0109(8) 0.0029(7) -0.0076(7)
C1 0.0540(9) 0.0328(7) 0.0389(8) 0.0024(6) 0.0166(6) -0.0020(6)
C2 0.0472(8) 0.0304(7) 0.0382(7) -0.0011(6) 0.0106(6) -0.0019(6)
C3 0.0446(8) 0.0321(7) 0.0359(7) -0.0030(6) 0.0106(6) -0.0013(6)
C4 0.0420(7) 0.0333(7) 0.0411(8) 0.0004(6) 0.0129(6) -0.0039(6)
C5 0.0401(7) 0.0338(7) 0.0400(8) 0.0000(6) 0.0131(6) -0.0008(6)
C6 0.0438(8) 0.0363(8) 0.0390(8) 0.0043(6) 0.0121(6) 0.0010(6)
C7 0.0462(8) 0.0314(7) 0.0438(8) 0.0027(6) 0.0158(6) 0.0016(6)
C8 0.0510(8) 0.0344(8) 0.0404(8) -0.0017(6) 0.0175(6) 0.0000(6)
C9 0.0538(8) 0.0359(8) 0.0364(7) 0.0025(6) 0.0166(6) 0.0027(6)
C10 0.0482(8) 0.0331(7) 0.0419(8) 0.0032(6) 0.0182(6) 0.0020(6)
C12 0.0510(8) 0.0326(8) 0.0427(8) -0.0008(6) 0.0102(6) -0.0006(6)
C15 0.0843(13) 0.0329(9) 0.0635(11) 0.0100(8) 0.0102(9) 0.0067(8)
C16 0.0447(8) 0.0387(8) 0.0384(8) -0.0004(6) 0.0129(6) -0.0008(6)
C19 0.0770(13) 0.0738(13) 0.0560(11) 0.0173(10) 0.0194(9) -0.0206(10)
C20 0.0390(7) 0.0410(8) 0.0448(8) -0.0044(6) 0.0118(6) -0.0022(6)
C21 0.0587(10) 0.0453(9) 0.0547(10) -0.0042(7) 0.0119(8) -0.0119(7)
C22 0.0639(11) 0.0600(11) 0.0614(11) -0.0131(9) 0.0079(9) -0.0212(9)
C24 0.0536(9) 0.0665(11) 0.0453(9) 0.0024(8) 0.0072(7) -0.0018(8)
C25 0.0508(9) 0.0493(9) 0.0467(9) 0.0004(7) 0.0094(7) -0.0063(7)
C27 0.0702(11) 0.0397(9) 0.0530(10) 0.0124(7) 0.0132(8) 0.0024(7)
C29 0.0668(10) 0.0496(9) 0.0407(8) -0.0053(7) 0.0150(7) -0.0029(8)

loop_
_atom_type_symbol
_atom_type_description
_atom_type_scat_dispersion_real
_atom_type_scat_dispersion_imag
_atom_type_scat_source
C C 0.0181 0.0091 'International Tables Vol C Tables 4.2.6.8 and 6.1.1.4'
H H 0.0000 0.0000 'International Tables Vol C Tables 4.2.6.8 and 6.1.1.4'
N N 0.0311 0.0180 'International Tables Vol C Tables 4.2.6.8 and 6.1.1.4'
O O 0.0492 0.0322 'International Tables Vol C Tables 4.2.6.8 and 6.1.1.4'

loop_
_geom_angle_atom_site_label_1
_geom_angle_atom_site_label_2
_geom_angle_atom_site_label_3
_geom_angle
_geom_angle_site_symmetry_1
_geom_angle_site_symmetry_3
_geom_angle_publ_flag
C1 O11 C4 97.50(10) . . ?
C12 O14 C15 117.10(13) . . ?
C16 O18 C19 115.50(13) . . ?
C7 O26 C27 117.36(13) . . ?
C8 O28 C29 118.17(12) . . ?
C22 N23 C24 115.29(15) . . ?
O11 C1 C10 101.83(12) . . ?
O11 C1 C2 99.62(11) . . ?
C10 C1 C2 109.69(12) . . ?
C12 C2 C3 111.98(12) . . ?
C12 C2 C1 111.36(12) . . ?
C3 C2 C1 101.45(11) . . ?
C16 C3 C2 112.91(12) . . ?
C16 C3 C4 113.80(11) . . ?
C2 C3 C4 101.32(11) . . ?
O11 C4 C20 109.69(11) . . ?
O11 C4 C5 101.00(11) . . ?
C20 C4 C5 122.07(12) . . ?
O11 C4 C3 99.87(11) . . ?
C20 C4 C3 115.58(12) . . ?
C5 C4 C3 105.49(11) . . ?
C10 C5 C6 120.84(14) . . ?
C10 C5 C4 104.44(12) . . ?
C6 C5 C4 134.45(14) . . ?
C7 C6 C5 117.94(14) . . ?
O26 C7 C6 124.35(14) . . ?
O26 C7 C8 114.57(13) . . ?
C6 C7 C8 121.08(14) . . ?
O28 C8 C9 124.75(14) . . ?
O28 C8 C7 115.01(13) . . ?
C9 C8 C7 120.23(13) . . ?
C10 C9 C8 117.91(14) . . ?
C5 C10 C9 121.98(14) . . ?
C5 C10 C1 105.70(13) . . ?
C9 C10 C1 132.23(14) . . ?
O13 C12 O14 123.79(14) . . ?
O13 C12 C2 126.16(15) . . ?
O14 C12 C2 110.03(12) . . ?
O17 C16 O18 123.45(14) . . ?
O17 C16 C3 125.38(14) . . ?
O18 C16 C3 111.17(12) . . ?
C25 C20 C21 116.50(15) . . ?
C25 C20 C4 123.41(14) . . ?
C21 C20 C4 120.08(15) . . ?
C22 C21 C20 119.27(17) . . ?
N23 C22 C21 124.92(16) . . ?
N23 C24 C25 124.70(18) . . ?
C24 C25 C20 119.31(16) . . ?

loop_
_geom_bond_atom_site_label_1
_geom_bond_atom_site_label_2
_geom_bond_distance
_geom_bond_site_symmetry_2
_geom_bond_publ_flag
O11 C1 1.4362(18) . ?
O11 C4 1.4479(17) . ?
O13 C12 1.186(2) . ?
O14 C12 1.3248(18) . ?
O14 C15 1.4497(19) . ?
O17 C16 1.1982(18) . ?
O18 C16 1.3325(18) . ?
O18 C19 1.448(2) . ?
O26 C7 1.3616(18) . ?
O26 C27 1.422(2) . ?
O28 C8 1.3610(18) . ?
O28 C29 1.4184(19) . ?
N23 C22 1.325(3) . ?
N23 C24 1.327(3) . ?
C1 C10 1.507(2) . ?
C1 C2 1.551(2) . ?
C2 C12 1.518(2) . ?
C2 C3 1.538(2) . ?
C3 C16 1.506(2) . ?
C3 C4 1.6027(19) . ?
C4 C20 1.500(2) . ?
C4 C5 1.525(2) . ?
C5 C10 1.380(2) . ?
C5 C6 1.392(2) . ?
C6 C7 1.388(2) . ?
C7 C8 1.412(2) . ?
C8 C9 1.390(2) . ?
C9 C10 1.387(2) . ?
C20 C25 1.384(2) . ?
C20 C21 1.389(2) . ?
C21 C22 1.377(3) . ?
C24 C25 1.382(2) . ?
